data_4027451
loop_
_publ_author_name
'Dewi Susanti'
'Fujiet Koh'
'Jeffrey Antonius Kusuma'
'Prasath Kothandaraman'
'Philip Wai Hong Chan'

_publ_section_title
;
 Silver Acetate Catalyzed Hydroamination of
 1-(2-(Sulfonylamino)phenyl)prop-2-yn-1-ols to
 (Z)-2-Methylene-1-sulfonylindolin-3-ols
;
_journal_name_full 'Journal of Organic Chemistry'
_journal_page_first 7166
_journal_page_last 7175
_journal_paper_doi 10.1021/jo301198z
_journal_volume 77
_journal_year 2012
_chemical_formula_moiety 'C22 H18 I N O3 S'
_chemical_formula_sum 'C22 H18 I N O3 S'
_chemical_formula_weight 503.33
_chemical_name_systematic
; 
 ? 
;
_space_group_IT_number 14
_symmetry_cell_setting monoclinic
_symmetry_space_group_name_Hall '-P 2ybc'
_symmetry_space_group_name_H-M 'P 1 21/c 1'
_atom_sites_solution_hydrogens geom
_atom_sites_solution_primary direct
_atom_sites_solution_secondary difmap
_audit_creation_method SHELXL-97
_cell_angle_alpha 90.00
_cell_angle_beta 129.9040(10)
_cell_angle_gamma 90.00
_cell_formula_units_Z 4
_cell_length_a 10.2734(3)
_cell_length_b 17.7404(4)
_cell_length_c 14.0160(3)
_cell_measurement_reflns_used 9962
_cell_measurement_temperature 103(2)
_cell_measurement_theta_max 33.16
_cell_measurement_theta_min 2.58
_cell_volume 1959.59(9)
_computing_cell_refinement 'Bruker SAINT'
_computing_data_collection 'Bruker APEX2'
_computing_data_reduction 'Bruker SAINT'
_computing_molecular_graphics 'Bruker SHELXTL'
_computing_publication_material 'Bruker SHELXTL'
_computing_structure_refinement 'SHELXL-97 (Sheldrick, 2008)'
_computing_structure_solution 'SHELXS-97 (Sheldrick, 2008)'
_diffrn_ambient_temperature 103(2)
_diffrn_measured_fraction_theta_full 0.995
_diffrn_measured_fraction_theta_max 0.995
_diffrn_measurement_device_type 'Bruker APEX-II CCD'
_diffrn_measurement_method '\f and \w scans'
_diffrn_radiation_monochromator graphite
_diffrn_radiation_source 'fine-focus sealed tube'
_diffrn_radiation_type MoK\a
_diffrn_radiation_wavelength 0.71073
_diffrn_reflns_av_R_equivalents 0.0261
_diffrn_reflns_av_sigmaI/netI 0.0235
_diffrn_reflns_limit_h_max 15
_diffrn_reflns_limit_h_min -15
_diffrn_reflns_limit_k_max 27
_diffrn_reflns_limit_k_min -27
_diffrn_reflns_limit_l_max 21
_diffrn_reflns_limit_l_min -21
_diffrn_reflns_number 31818
_diffrn_reflns_theta_full 33.29
_diffrn_reflns_theta_max 33.29
_diffrn_reflns_theta_min 2.83
_exptl_absorpt_coefficient_mu 1.764
_exptl_absorpt_correction_T_max 0.6021
_exptl_absorpt_correction_T_min 0.5388
_exptl_absorpt_correction_type multi-scan
_exptl_absorpt_process_details sadabs
_exptl_crystal_colour colourless
_exptl_crystal_density_diffrn 1.706
_exptl_crystal_description block
_exptl_crystal_F_000 1000
_exptl_crystal_size_max 0.40
_exptl_crystal_size_mid 0.40
_exptl_crystal_size_min 0.32
_refine_diff_density_max 0.524
_refine_diff_density_min -0.514
_refine_diff_density_rms 0.072
_refine_ls_extinction_method none
_refine_ls_goodness_of_fit_ref 1.046
_refine_ls_hydrogen_treatment constr
_refine_ls_matrix_type full
_refine_ls_number_parameters 254
_refine_ls_number_reflns 7517
_refine_ls_number_restraints 0
_refine_ls_restrained_S_all 1.046
_refine_ls_R_factor_all 0.0287
_refine_ls_R_factor_gt 0.0230
_refine_ls_shift/su_max 0.010
_refine_ls_shift/su_mean 0.000
_refine_ls_structure_factor_coef Fsqd
_refine_ls_weighting_details 'calc w=1/[\s^2^(Fo^2^)+(0.0206P)^2^+1.0036P] where P=(Fo^2^+2Fc^2^)/3'
_refine_ls_weighting_scheme calc
_refine_ls_wR_factor_gt 0.0515
_refine_ls_wR_factor_ref 0.0532
_reflns_number_gt 6667
_reflns_number_total 7517
_reflns_threshold_expression >2sigma(I)
_cod_data_source_file jo301198z_si_001.cif
_cod_data_source_block chan171
_cod_original_cell_volume 1959.59(8)
_cod_database_code 4027451

loop_
_symmetry_equiv_pos_as_xyz
'x, y, z'
'-x, y+1/2, -z+1/2'
'-x, -y, -z'
'x, -y-1/2, z-1/2'

loop_
_atom_site_label
_atom_site_type_symbol
_atom_site_fract_x
_atom_site_fract_y
_atom_site_fract_z
_atom_site_U_iso_or_equiv
_atom_site_adp_type
_atom_site_occupancy
_atom_site_symmetry_multiplicity
_atom_site_calc_flag
_atom_site_refinement_flags
I1 I 0.863022(11) 1.034299(5) 0.314437(8) 0.02011(3) Uani 1 1 d .
S1 S 0.54256(4) 0.814405(17) 0.28421(3) 0.01518(6) Uani 1 1 d .
O1 O 0.45440(13) 0.92000(6) 0.08175(9) 0.01974(19) Uani 1 1 d .
O2 O 0.57586(14) 0.79495(6) 0.39698(10) 0.0220(2) Uani 1 1 d .
O3 O 0.39314(13) 0.78683(6) 0.16840(10) 0.0225(2) Uani 1 1 d .
N1 N 0.52974(14) 0.90903(6) 0.27654(10) 0.01377(19) Uani 1 1 d .
C1 C 0.58669(16) 0.96077(7) 0.37541(11) 0.0127(2) Uani 1 1 d .
C2 C 0.66834(16) 0.94640(8) 0.49948(12) 0.0157(2) Uani 1 1 d .
H2 H 0.6915 0.8964 0.5307 0.019 Uiso 1 1 calc R
C3 C 0.71506(17) 1.00842(8) 0.57651(12) 0.0174(2) Uani 1 1 d .
H3 H 0.7726 1.0004 0.6623 0.021 Uiso 1 1 calc R
C4 C 0.67958(18) 1.08161(8) 0.53104(12) 0.0183(2) Uani 1 1 d .
H4 H 0.7102 1.1228 0.5852 0.022 Uiso 1 1 calc R
C5 C 0.59917(17) 1.09489(7) 0.40624(12) 0.0166(2) Uani 1 1 d .
H5 H 0.5754 1.1449 0.3747 0.020 Uiso 1 1 calc R
C6 C 0.55468(16) 1.03382(7) 0.32927(11) 0.0132(2) Uani 1 1 d .
C7 C 0.48568(16) 1.03355(7) 0.19639(11) 0.0132(2) Uani 1 1 d .
C8 C 0.30368(16) 1.06250(7) 0.09929(12) 0.0133(2) Uani 1 1 d .
C9 C 0.20271(17) 1.07833(7) 0.13104(13) 0.0172(2) Uani 1 1 d .
H9 H 0.2495 1.0747 0.2153 0.021 Uiso 1 1 calc R
C10 C 0.03360(18) 1.09941(8) 0.03987(14) 0.0215(3) Uani 1 1 d .
H10 H -0.0350 1.1088 0.0620 0.026 Uiso 1 1 calc R
C11 C -0.03486(18) 1.10666(8) -0.08281(14) 0.0220(3) Uani 1 1 d .
H11 H -0.1498 1.1216 -0.1447 0.026 Uiso 1 1 calc R
C12 C 0.06577(18) 1.09196(8) -0.11469(13) 0.0212(3) Uani 1 1 d .
H12 H 0.0197 1.0973 -0.1986 0.025 Uiso 1 1 calc R
C13 C 0.23326(17) 1.06946(8) -0.02466(12) 0.0176(2) Uani 1 1 d .
H13 H 0.3005 1.0587 -0.0477 0.021 Uiso 1 1 calc R
C14 C 0.60520(16) 1.07526(8) 0.18381(12) 0.0163(2) Uani 1 1 d .
H14A H 0.6034 1.1298 0.1979 0.020 Uiso 1 1 calc R
H14B H 0.5637 1.0688 0.0981 0.020 Uiso 1 1 calc R
C15 C 0.48564(16) 0.94876(7) 0.17218(12) 0.0145(2) Uani 1 1 d .
C16 C 0.71916(16) 0.79337(7) 0.29655(12) 0.0148(2) Uani 1 1 d .
C17 C 0.87961(17) 0.79904(7) 0.41228(12) 0.0181(2) Uani 1 1 d .
H17 H 0.8931 0.8157 0.4826 0.022 Uiso 1 1 calc R
C18 C 1.01985(18) 0.78003(8) 0.42353(13) 0.0207(3) Uani 1 1 d .
H18 H 1.1303 0.7842 0.5021 0.025 Uiso 1 1 calc R
C19 C 1.00089(18) 0.75492(7) 0.32099(14) 0.0204(3) Uani 1 1 d .
C20 C 1.1529(2) 0.72974(9) 0.33527(18) 0.0305(3) Uani 1 1 d .
H20A H 1.2569 0.7417 0.4194 0.046 Uiso 1 1 calc R
H20B H 1.1538 0.7559 0.2742 0.046 Uiso 1 1 calc R
H20C H 1.1465 0.6752 0.3216 0.046 Uiso 1 1 calc R
C21 C 0.83853(19) 0.75178(8) 0.20528(14) 0.0209(3) Uani 1 1 d .
H21 H 0.8250 0.7362 0.1345 0.025 Uiso 1 1 calc R
C22 C 0.69620(18) 0.77094(8) 0.19162(13) 0.0186(2) Uani 1 1 d .
H22 H 0.5859 0.7688 0.1125 0.022 Uiso 1 1 calc R

loop_
_atom_site_aniso_label
_atom_site_aniso_U_11
_atom_site_aniso_U_22
_atom_site_aniso_U_33
_atom_site_aniso_U_23
_atom_site_aniso_U_13
_atom_site_aniso_U_12
I1 0.01284(4) 0.02723(5) 0.01690(4) 0.00200(3) 0.00800(3) 0.00220(3)
S1 0.01340(13) 0.01093(12) 0.01805(14) 0.00006(11) 0.00864(12) -0.00048(10)
O1 0.0233(5) 0.0195(4) 0.0140(4) -0.0006(4) 0.0109(4) 0.0044(4)
O2 0.0284(5) 0.0159(4) 0.0267(5) 0.0047(4) 0.0200(5) 0.0006(4)
O3 0.0142(4) 0.0175(4) 0.0260(5) -0.0053(4) 0.0085(4) -0.0033(4)
N1 0.0154(5) 0.0113(4) 0.0123(4) 0.0004(4) 0.0078(4) 0.0012(4)
C1 0.0125(5) 0.0125(5) 0.0128(5) -0.0003(4) 0.0080(4) -0.0002(4)
C2 0.0144(6) 0.0180(5) 0.0133(5) 0.0033(4) 0.0082(5) 0.0006(4)
C3 0.0154(6) 0.0246(6) 0.0115(5) -0.0002(5) 0.0084(5) -0.0020(5)
C4 0.0197(6) 0.0198(6) 0.0152(5) -0.0038(5) 0.0111(5) -0.0036(5)
C5 0.0189(6) 0.0136(5) 0.0174(5) -0.0006(5) 0.0117(5) -0.0007(4)
C6 0.0135(5) 0.0135(5) 0.0119(5) 0.0014(4) 0.0078(4) 0.0007(4)
C7 0.0141(5) 0.0126(5) 0.0122(5) 0.0020(4) 0.0082(4) 0.0015(4)
C8 0.0134(5) 0.0106(5) 0.0145(5) 0.0019(4) 0.0082(5) 0.0011(4)
C9 0.0184(6) 0.0150(5) 0.0205(6) 0.0022(5) 0.0135(5) 0.0018(5)
C10 0.0194(6) 0.0170(6) 0.0304(7) 0.0000(5) 0.0170(6) 0.0017(5)
C11 0.0136(6) 0.0167(6) 0.0256(7) 0.0018(5) 0.0079(5) 0.0028(5)
C12 0.0173(6) 0.0213(6) 0.0158(6) 0.0033(5) 0.0064(5) 0.0022(5)
C13 0.0149(6) 0.0207(6) 0.0145(5) 0.0022(5) 0.0082(5) 0.0020(5)
C14 0.0131(5) 0.0201(6) 0.0146(5) 0.0045(5) 0.0083(5) 0.0022(4)
C15 0.0133(5) 0.0145(5) 0.0129(5) 0.0020(4) 0.0072(5) 0.0027(4)
C16 0.0138(5) 0.0104(5) 0.0157(5) 0.0001(4) 0.0074(5) 0.0010(4)
C17 0.0156(6) 0.0169(6) 0.0153(5) -0.0011(5) 0.0069(5) 0.0012(5)
C18 0.0132(6) 0.0183(6) 0.0205(6) -0.0002(5) 0.0061(5) 0.0015(5)
C19 0.0192(6) 0.0125(5) 0.0295(7) -0.0011(5) 0.0156(6) 0.0010(5)
C20 0.0256(8) 0.0223(7) 0.0474(10) -0.0054(7) 0.0252(8) 0.0009(6)
C21 0.0229(7) 0.0175(6) 0.0234(6) -0.0053(5) 0.0153(6) -0.0020(5)
C22 0.0166(6) 0.0177(6) 0.0152(6) -0.0024(5) 0.0074(5) -0.0011(5)

loop_
_atom_type_symbol
_atom_type_description
_atom_type_scat_dispersion_real
_atom_type_scat_dispersion_imag
_atom_type_scat_source
C C 0.0033 0.0016 'International Tables Vol C Tables 4.2.6.8 and 6.1.1.4'
H H 0.0000 0.0000 'International Tables Vol C Tables 4.2.6.8 and 6.1.1.4'
I I -0.4742 1.8119 'International Tables Vol C Tables 4.2.6.8 and 6.1.1.4'
N N 0.0061 0.0033 'International Tables Vol C Tables 4.2.6.8 and 6.1.1.4'
O O 0.0106 0.0060 'International Tables Vol C Tables 4.2.6.8 and 6.1.1.4'
S S 0.1246 0.1234 'International Tables Vol C Tables 4.2.6.8 and 6.1.1.4'

loop_
_geom_angle_atom_site_label_1
_geom_angle_atom_site_label_2
_geom_angle_atom_site_label_3
_geom_angle
O3 S1 O2 119.70(7)
O3 S1 N1 106.66(6)
O2 S1 N1 105.38(6)
O3 S1 C16 109.29(6)
O2 S1 C16 110.01(6)
N1 S1 C16 104.66(6)
C15 N1 C1 110.00(10)
C15 N1 S1 121.64(9)
C1 N1 S1 127.53(9)
C2 C1 C6 121.81(11)
C2 C1 N1 129.56(11)
C6 C1 N1 108.57(10)
C1 C2 C3 117.22(12)
C1 C2 H2 121.4
C3 C2 H2 121.4
C4 C3 C2 121.63(12)
C4 C3 H3 119.2
C2 C3 H3 119.2
C3 C4 C5 120.25(12)
C3 C4 H4 119.9
C5 C4 H4 119.9
C6 C5 C4 118.65(12)
C6 C5 H5 120.7
C4 C5 H5 120.7
C5 C6 C1 120.41(11)
C5 C6 C7 128.57(11)
C1 C6 C7 110.77(10)
C6 C7 C8 115.77(10)
C6 C7 C14 111.26(10)
C8 C7 C14 110.25(10)
C6 C7 C15 102.02(10)
C8 C7 C15 107.68(10)
C14 C7 C15 109.37(10)
C13 C8 C9 118.82(12)
C13 C8 C7 119.91(11)
C9 C8 C7 121.17(11)
C10 C9 C8 120.41(13)
C10 C9 H9 119.8
C8 C9 H9 119.8
C11 C10 C9 120.34(13)
C11 C10 H10 119.8
C9 C10 H10 119.8
C10 C11 C12 119.48(13)
C10 C11 H11 120.3
C12 C11 H11 120.3
C13 C12 C11 120.40(13)
C13 C12 H12 119.8
C11 C12 H12 119.8
C12 C13 C8 120.53(13)
C12 C13 H13 119.7
C8 C13 H13 119.7
C7 C14 I1 112.07(8)
C7 C14 H14A 109.2
I1 C14 H14A 109.2
C7 C14 H14B 109.2
I1 C14 H14B 109.2
H14A C14 H14B 107.9
O1 C15 N1 124.85(12)
O1 C15 C7 127.42(12)
N1 C15 C7 107.72(10)
C17 C16 C22 121.69(12)
C17 C16 S1 118.62(10)
C22 C16 S1 119.69(10)
C18 C17 C16 118.91(13)
C18 C17 H17 120.5
C16 C17 H17 120.5
C17 C18 C19 120.85(13)
C17 C18 H18 119.6
C19 C18 H18 119.6
C18 C19 C21 118.93(13)
C18 C19 C20 120.64(14)
C21 C19 C20 120.42(14)
C19 C20 H20A 109.5
C19 C20 H20B 109.5
H20A C20 H20B 109.5
C19 C20 H20C 109.5
H20A C20 H20C 109.5
H20B C20 H20C 109.5
C22 C21 C19 121.22(13)
C22 C21 H21 119.4
C19 C21 H21 119.4
C21 C22 C16 118.35(13)
C21 C22 H22 120.8
C16 C22 H22 120.8

loop_
_geom_bond_atom_site_label_1
_geom_bond_atom_site_label_2
_geom_bond_distance
I1 C14 2.1619(13)
S1 O3 1.4260(11)
S1 O2 1.4286(10)
S1 N1 1.6820(11)
S1 C16 1.7488(13)
O1 C15 1.2033(15)
N1 C15 1.4112(16)
N1 C1 1.4368(16)
C1 C2 1.3861(17)
C1 C6 1.3903(17)
C2 C3 1.3933(19)
C2 H2 0.9500
C3 C4 1.388(2)
C3 H3 0.9500
C4 C5 1.3943(18)
C4 H4 0.9500
C5 C6 1.3833(17)
C5 H5 0.9500
C6 C7 1.5091(17)
C7 C8 1.5320(18)
C7 C14 1.5376(18)
C7 C15 1.5420(17)
C8 C13 1.3943(18)
C8 C9 1.3948(17)
C9 C10 1.394(2)
C9 H9 0.9500
C10 C11 1.384(2)
C10 H10 0.9500
C11 C12 1.389(2)
C11 H11 0.9500
C12 C13 1.3880(19)
C12 H12 0.9500
C13 H13 0.9500
C14 H14A 0.9900
C14 H14B 0.9900
C16 C17 1.3885(18)
C16 C22 1.3899(18)
C17 C18 1.3867(19)
C17 H17 0.9500
C18 C19 1.394(2)
C18 H18 0.9500
C19 C21 1.395(2)
C19 C20 1.509(2)
C20 H20A 0.9800
C20 H20B 0.9800
C20 H20C 0.9800
C21 C22 1.390(2)
C21 H21 0.9500
C22 H22 0.9500
